data_7128508
loop_
_publ_author_name
'Sugiura, Shinya'
'Maeda, Hiromitsu'

_publ_section_title
;
 Pyrrole-bridged quinones: \p-electronic systems that modulate electronic
 structures by tautomerism and deprotonation.
;
_journal_issue 57
_journal_name_full 'Chemical communications (Cambridge, England)'
_journal_page_first 6983
_journal_page_last 6986
_journal_paper_doi 10.1039/d1cc02691g
_journal_volume 57
_journal_year 2021
_chemical_formula_moiety 'C44 H50 N O2, C12 H28 N, C3 H6 O'
_chemical_formula_sum 'C59 H84 N2 O3'
_chemical_formula_weight 869.28
_space_group_crystal_system triclinic
_space_group_IT_number 2
_space_group_name_Hall '-P 1'
_space_group_name_H-M_alt 'P -1'
_atom_sites_solution_hydrogens geom
_audit_creation_method SHELXL-2014/7
_audit_update_record
;
2021-04-09 deposited with the CCDC.	2021-06-17 downloaded from the CCDC.
;
_cell_angle_alpha 80.776(7)
_cell_angle_beta 82.656(9)
_cell_angle_gamma 70.927(8)
_cell_formula_units_Z 2
_cell_length_a 11.902(3)
_cell_length_b 13.335(3)
_cell_length_c 18.233(4)
_cell_measurement_reflns_used 5330
_cell_measurement_temperature 90
_cell_measurement_theta_max 29.45
_cell_measurement_theta_min 2.22
_cell_volume 2690.7(11)
_computing_cell_refinement 'APEX3 v2019.11 (Bruker AXS Inc., 2019)'
_computing_data_collection 'Bruker Instrument Service V6.2.14 (Bruker AXS Inc., 2020)'
_computing_data_reduction 'SAINT V8.40B (Bruker AXS Inc., 2013)'
_computing_structure_refinement 'SHELXL-2014 (Sheldrick, 2014)'
_computing_structure_solution 'SHELXT (Sheldrick, 2013)'
_diffrn_ambient_temperature 90
_diffrn_detector_area_resol_mean 7.391
_diffrn_measured_fraction_theta_full 0.954
_diffrn_measured_fraction_theta_max 0.954
_diffrn_measurement_device_type 'Bruker D8 goniometer'
_diffrn_measurement_method 'omega scans'
_diffrn_radiation_monochromator 'Incoatec Helios multilayered confocal mirror'
_diffrn_radiation_type MoK\a
_diffrn_radiation_wavelength 0.71073
_diffrn_reflns_av_R_equivalents 0.1019
_diffrn_reflns_av_unetI/netI 0.1440
_diffrn_reflns_Laue_measured_fraction_full 0.954
_diffrn_reflns_Laue_measured_fraction_max 0.954
_diffrn_reflns_limit_h_max 14
_diffrn_reflns_limit_h_min -14
_diffrn_reflns_limit_k_max 15
_diffrn_reflns_limit_k_min -15
_diffrn_reflns_limit_l_max 21
_diffrn_reflns_limit_l_min -19
_diffrn_reflns_number 22449
_diffrn_reflns_point_group_measured_fraction_full 0.954
_diffrn_reflns_point_group_measured_fraction_max 0.954
_diffrn_reflns_theta_full 25.027
_diffrn_reflns_theta_max 25.027
_diffrn_reflns_theta_min 2.063
_diffrn_source 'sealed tube'
_exptl_absorpt_coefficient_mu 0.064
_exptl_absorpt_correction_T_max 0.990
_exptl_absorpt_correction_T_min 0.515
_exptl_absorpt_correction_type multi-scan
_exptl_absorpt_process_details
;
SADABS Sheldrick 1996
;
_exptl_crystal_colour brown
_exptl_crystal_density_diffrn 1.073
_exptl_crystal_description block
_exptl_crystal_F_000 952
_exptl_crystal_size_max 0.20
_exptl_crystal_size_mid 0.20
_exptl_crystal_size_min 0.15
_refine_diff_density_max 0.363
_refine_diff_density_min -0.319
_refine_diff_density_rms 0.068
_refine_ls_extinction_method none
_refine_ls_goodness_of_fit_ref 1.050
_refine_ls_hydrogen_treatment constr
_refine_ls_matrix_type full
_refine_ls_number_parameters 557
_refine_ls_number_reflns 9076
_refine_ls_number_restraints 0
_refine_ls_restrained_S_all 1.050
_refine_ls_R_factor_all 0.1233
_refine_ls_R_factor_gt 0.0901
_refine_ls_shift/su_max 0.000
_refine_ls_shift/su_mean 0.000
_refine_ls_structure_factor_coef Fsqd
_refine_ls_weighting_details 'w=1/[\s^2^(Fo^2^)+(0.1303P)^2^+0.2233P] where P=(Fo^2^+2Fc^2^)/3'
_refine_ls_weighting_scheme calc
_refine_ls_wR_factor_gt 0.2354
_refine_ls_wR_factor_ref 0.2583
_reflns_Friedel_coverage 0.000
_reflns_number_gt 6041
_reflns_number_total 9076
_reflns_threshold_expression 'I > 2\s(I)'
_cod_data_source_file d1cc02691g2.cif
_cod_data_source_block mo_210403_ss_10_2_0m_a_sqd
_cod_depositor_comments 'Adding full bibliography for 7128507--7128511.cif.'
_cod_original_cell_volume 2690.8(11)
_cod_database_code 7128508
_shelx_shelxl_version_number 2014/7
_shelx_space_group_comment
;
The symmetry employed for this shelxl refinement is uniquely defined
by the following loop, which should always be used as a source of
symmetry information in preference to the above space-group names.
They are only intended as comments.
;
_shelx_estimated_absorpt_t_min 0.987
_shelx_estimated_absorpt_t_max 0.990

loop_
_space_group_symop_operation_xyz
'x, y, z'
'-x, -y, -z'

loop_
_atom_site_label
_atom_site_type_symbol
_atom_site_fract_x
_atom_site_fract_y
_atom_site_fract_z
_atom_site_U_iso_or_equiv
_atom_site_adp_type
_atom_site_occupancy
_atom_site_site_symmetry_order
_atom_site_calc_flag
_atom_site_refinement_flags_posn
_atom_site_refinement_flags_adp
_atom_site_refinement_flags_occupancy
_atom_site_disorder_assembly
_atom_site_disorder_group
C1 C 0.7431(3) 0.3294(2) 0.39610(17) 0.0197(7) Uani 1 1 d . . . . .
H1 H 0.7508 0.3674 0.3480 0.024 Uiso 1 1 calc R U . . .
C2 C 0.7328(3) 0.3805(2) 0.45609(17) 0.0214(7) Uani 1 1 d . . . . .
C3 C 0.7401(3) 0.4939(2) 0.44884(18) 0.0234(7) Uani 1 1 d . . . . .
C4 C 0.7544(4) 0.5412(2) 0.36800(19) 0.0321(8) Uani 1 1 d . . . . .
H4 H 0.8279 0.4967 0.3437 0.048 Uiso 1 1 calc R U . . .
H4A H 0.7585 0.6138 0.3659 0.048 Uiso 1 1 calc R U . . .
H4B H 0.6859 0.5436 0.3423 0.048 Uiso 1 1 calc R U . . .
C5 C 0.6243(3) 0.5683(2) 0.4840(2) 0.0337(8) Uani 1 1 d . . . . .
H5 H 0.6316 0.6398 0.4818 0.051 Uiso 1 1 calc R U . . .
H5A H 0.6106 0.5396 0.5361 0.051 Uiso 1 1 calc R U . . .
H5B H 0.5569 0.5728 0.4564 0.051 Uiso 1 1 calc R U . . .
C6 C 0.8486(3) 0.4918(2) 0.4868(2) 0.0285(8) Uani 1 1 d . . . . .
H6 H 0.9217 0.4519 0.4595 0.043 Uiso 1 1 calc R U . . .
H6A H 0.8446 0.4569 0.5382 0.043 Uiso 1 1 calc R U . . .
H6B H 0.8488 0.5651 0.4870 0.043 Uiso 1 1 calc R U . . .
C7 C 0.7156(3) 0.3243(2) 0.53121(18) 0.0225(7) Uani 1 1 d . . . . .
C8 C 0.7111(3) 0.2141(2) 0.53717(18) 0.0221(7) Uani 1 1 d . . . . .
C9 C 0.6871(3) 0.1556(2) 0.61469(19) 0.0274(8) Uani 1 1 d . . . . .
C10 C 0.7769(4) 0.1500(3) 0.6683(2) 0.0400(9) Uani 1 1 d . . . . .
H10 H 0.8572 0.1115 0.6483 0.060 Uiso 1 1 calc R U . . .
H10A H 0.7582 0.1122 0.7166 0.060 Uiso 1 1 calc R U . . .
H10B H 0.7733 0.2226 0.6746 0.060 Uiso 1 1 calc R U . . .
C11 C 0.5607(3) 0.2147(3) 0.6471(2) 0.0341(8) Uani 1 1 d . . . . .
H11 H 0.5534 0.2898 0.6482 0.051 Uiso 1 1 calc R U . . .
H11A H 0.5468 0.1811 0.6978 0.051 Uiso 1 1 calc R U . . .
H11B H 0.5016 0.2106 0.6158 0.051 Uiso 1 1 calc R U . . .
C12 C 0.6889(5) 0.0412(3) 0.6092(2) 0.0458(11) Uani 1 1 d . . . . .
H12 H 0.6307 0.0437 0.5749 0.069 Uiso 1 1 calc R U . . .
H12A H 0.6684 0.0074 0.6586 0.069 Uiso 1 1 calc R U . . .
H12B H 0.7688 -0.0004 0.5905 0.069 Uiso 1 1 calc R U . . .
C13 C 0.7264(3) 0.1678(2) 0.47361(18) 0.0229(7) Uani 1 1 d . . . . .
H13 H 0.7260 0.0960 0.4780 0.027 Uiso 1 1 calc R U . . .
C14 C 0.7430(3) 0.2217(2) 0.40097(17) 0.0198(7) Uani 1 1 d . . . . .
C15 C 0.7512(3) 0.1771(2) 0.33428(18) 0.0229(7) Uani 1 1 d . . . . .
C16 C 0.7705(3) 0.0639(2) 0.32556(17) 0.0197(7) Uani 1 1 d . . . . .
C17 C 0.8121(3) -0.0301(2) 0.38134(17) 0.0210(7) Uani 1 1 d . . . . .
C18 C 0.9111(3) -0.0454(2) 0.41996(19) 0.0284(8) Uani 1 1 d . . . . .
H18 H 0.9501 0.0078 0.4114 0.034 Uiso 1 1 calc R U . . .
C19 C 0.9549(3) -0.1356(3) 0.4706(2) 0.0356(9) Uani 1 1 d . . . . .
H19 H 1.0227 -0.1437 0.4962 0.043 Uiso 1 1 calc R U . . .
C20 C 0.8987(4) -0.2135(3) 0.4834(2) 0.0366(9) Uani 1 1 d . . . . .
H20 H 0.9283 -0.2760 0.5174 0.044 Uiso 1 1 calc R U . . .
C21 C 0.8005(4) -0.1998(3) 0.4468(2) 0.0359(9) Uani 1 1 d . . . . .
H21 H 0.7613 -0.2528 0.4566 0.043 Uiso 1 1 calc R U . . .
C22 C 0.7566(3) -0.1105(2) 0.39567(18) 0.0277(8) Uani 1 1 d . . . . .
H22 H 0.6891 -0.1036 0.3703 0.033 Uiso 1 1 calc R U . . .
C23 C 0.7617(3) 0.0618(2) 0.25320(18) 0.0224(7) Uani 1 1 d . . . . .
C24 C 0.7858(3) -0.0368(2) 0.21692(17) 0.0248(7) Uani 1 1 d . . . . .
C25 C 0.6963(4) -0.0841(3) 0.2160(2) 0.0372(9) Uani 1 1 d . . . . .
H25 H 0.6183 -0.0523 0.2376 0.045 Uiso 1 1 calc R U . . .
C26 C 0.7217(4) -0.1770(3) 0.1835(2) 0.0485(11) Uani 1 1 d . . . . .
H26 H 0.6613 -0.2092 0.1837 0.058 Uiso 1 1 calc R U . . .
C27 C 0.8356(5) -0.2235(3) 0.1504(2) 0.0527(12) Uani 1 1 d . . . . .
H27 H 0.8527 -0.2868 0.1277 0.063 Uiso 1 1 calc R U . . .
C28 C 0.9221(4) -0.1774(3) 0.1510(2) 0.0472(11) Uani 1 1 d . . . . .
H28 H 0.9998 -0.2091 0.1286 0.057 Uiso 1 1 calc R U . . .
C29 C 0.8982(4) -0.0850(3) 0.1837(2) 0.0373(9) Uani 1 1 d . . . . .
H29 H 0.9597 -0.0541 0.1834 0.045 Uiso 1 1 calc R U . . .
C30 C 0.7416(3) 0.1732(2) 0.21637(18) 0.0230(7) Uani 1 1 d . . . . .
C31 C 0.7319(3) 0.2122(2) 0.13987(18) 0.0236(7) Uani 1 1 d . . . . .
C32 C 0.7124(3) 0.1520(3) 0.08773(19) 0.0274(8) Uani 1 1 d . . . . .
H32 H 0.7090 0.0818 0.1047 0.033 Uiso 1 1 calc R U . . .
C33 C 0.6984(3) 0.1907(3) 0.01446(19) 0.0291(8) Uani 1 1 d . . . . .
C34 C 0.6752(4) 0.1237(3) -0.0401(2) 0.0384(9) Uani 1 1 d . . . . .
C35 C 0.6824(5) 0.0103(3) -0.0031(2) 0.0478(11) Uani 1 1 d . . . . .
H35 H 0.6195 0.0140 0.0376 0.072 Uiso 1 1 calc R U . . .
H35A H 0.7605 -0.0246 0.0168 0.072 Uiso 1 1 calc R U . . .
H35B H 0.6720 -0.0311 -0.0401 0.072 Uiso 1 1 calc R U . . .
C36 C 0.7733(5) 0.1112(4) -0.1052(2) 0.0569(13) Uani 1 1 d . . . . .
H36 H 0.7629 0.0641 -0.1381 0.085 Uiso 1 1 calc R U . . .
H36A H 0.8518 0.0800 -0.0854 0.085 Uiso 1 1 calc R U . . .
H36B H 0.7676 0.1815 -0.1334 0.085 Uiso 1 1 calc R U . . .
C37 C 0.5517(5) 0.1757(3) -0.0681(3) 0.0554(12) Uani 1 1 d . . . . .
H37 H 0.5464 0.2466 -0.0952 0.083 Uiso 1 1 calc R U . . .
H37A H 0.4913 0.1830 -0.0257 0.083 Uiso 1 1 calc R U . . .
H37B H 0.5378 0.1311 -0.1016 0.083 Uiso 1 1 calc R U . . .
C38 C 0.7030(3) 0.3001(3) -0.01283(18) 0.0293(8) Uani 1 1 d . . . . .
C39 C 0.7356(3) 0.3574(3) 0.03944(18) 0.0264(7) Uani 1 1 d . . . . .
C40 C 0.7601(4) 0.4631(3) 0.00946(19) 0.0338(9) Uani 1 1 d . . . . .
C41 C 0.8080(4) 0.5061(3) 0.0683(2) 0.0392(9) Uani 1 1 d . . . . .
H41 H 0.7462 0.5253 0.1092 0.059 Uiso 1 1 calc R U . . .
H41A H 0.8299 0.5695 0.0453 0.059 Uiso 1 1 calc R U . . .
H41B H 0.8785 0.4508 0.0878 0.059 Uiso 1 1 calc R U . . .
C42 C 0.6464(4) 0.5487(3) -0.0157(2) 0.0410(10) Uani 1 1 d . . . . .
H42 H 0.5855 0.5594 0.0264 0.061 Uiso 1 1 calc R U . . .
H42A H 0.6173 0.5257 -0.0560 0.061 Uiso 1 1 calc R U . . .
H42B H 0.6634 0.6160 -0.0336 0.061 Uiso 1 1 calc R U . . .
C43 C 0.8577(4) 0.4440(3) -0.0557(2) 0.0429(10) Uani 1 1 d . . . . .
H43 H 0.8755 0.5108 -0.0742 0.064 Uiso 1 1 calc R U . . .
H43A H 0.8297 0.4199 -0.0959 0.064 Uiso 1 1 calc R U . . .
H43B H 0.9301 0.3892 -0.0383 0.064 Uiso 1 1 calc R U . . .
C44 C 0.7439(3) 0.3149(2) 0.11196(18) 0.0245(7) Uani 1 1 d . . . . .
H44 H 0.7583 0.3554 0.1460 0.029 Uiso 1 1 calc R U . . .
N1 N 0.7365(2) 0.23822(19) 0.26765(14) 0.0216(6) Uani 1 1 d . . . . .
O1 O 0.7033(2) 0.36854(17) 0.58797(12) 0.0295(6) Uani 1 1 d . . . . .
O2 O 0.6805(3) 0.3414(2) -0.07781(13) 0.0405(7) Uani 1 1 d . . . . .
N2 N 0.6413(2) 0.6208(2) 0.72532(15) 0.0276(7) Uani 1 1 d . . . . .
C46 C 0.6230(3) 0.7793(3) 0.6214(2) 0.0360(9) Uani 1 1 d . . . . .
H46 H 0.6401 0.8219 0.6558 0.043 Uiso 1 1 calc R U . . .
H46A H 0.6993 0.7417 0.5946 0.043 Uiso 1 1 calc R U . . .
C49 C 0.5775(4) 0.7659(3) 0.8126(2) 0.0378(9) Uani 1 1 d . . . . .
H49 H 0.5301 0.7311 0.8505 0.045 Uiso 1 1 calc R U . . .
H49A H 0.5242 0.8111 0.7744 0.045 Uiso 1 1 calc R U . . .
C50 C 0.6276(4) 0.8354(3) 0.8493(2) 0.0489(11) Uani 1 1 d . . . . .
H50 H 0.6856 0.7898 0.8840 0.073 Uiso 1 1 calc R U . . .
H50A H 0.5624 0.8851 0.8767 0.073 Uiso 1 1 calc R U . . .
H50B H 0.6668 0.8760 0.8109 0.073 Uiso 1 1 calc R U . . .
C52 C 0.8334(3) 0.4593(3) 0.7392(2) 0.0389(9) Uani 1 1 d . . . . .
H52 H 0.7881 0.4152 0.7704 0.047 Uiso 1 1 calc R U . . .
H52A H 0.8663 0.4925 0.7726 0.047 Uiso 1 1 calc R U . . .
C53 C 0.9351(4) 0.3888(3) 0.6916(2) 0.0429(10) Uani 1 1 d . . . . .
H53 H 0.9028 0.3496 0.6631 0.064 Uiso 1 1 calc R U . . .
H53A H 0.9933 0.3379 0.7241 0.064 Uiso 1 1 calc R U . . .
H53B H 0.9742 0.4339 0.6572 0.064 Uiso 1 1 calc R U . . .
C56 C 0.4537(4) 0.4306(3) 0.7834(2) 0.0463(10) Uani 1 1 d . . . . .
H56 H 0.4895 0.4041 0.8311 0.069 Uiso 1 1 calc R U . . .
H56A H 0.4456 0.3707 0.7619 0.069 Uiso 1 1 calc R U . . .
H56B H 0.3749 0.4830 0.7914 0.069 Uiso 1 1 calc R U . . .
C45 C 0.5679(3) 0.6977(3) 0.66577(19) 0.0280(8) Uani 1 1 d . . . . .
H45 H 0.4899 0.7369 0.6899 0.034 Uiso 1 1 calc R U . . .
H45A H 0.5524 0.6555 0.6305 0.034 Uiso 1 1 calc R U . . .
C47 C 0.5389(3) 0.8531(3) 0.5657(2) 0.0351(8) Uani 1 1 d . . . . .
H47 H 0.5155 0.8104 0.5350 0.053 Uiso 1 1 calc R U . . .
H47A H 0.5790 0.8996 0.5337 0.053 Uiso 1 1 calc R U . . .
H47B H 0.4677 0.8971 0.5924 0.053 Uiso 1 1 calc R U . . .
C48 C 0.6790(3) 0.6808(3) 0.77638(19) 0.0313(8) Uani 1 1 d . . . . .
H48 H 0.7355 0.7156 0.7474 0.038 Uiso 1 1 calc R U . . .
H48A H 0.7224 0.6285 0.8163 0.038 Uiso 1 1 calc R U . . .
C51 C 0.7515(3) 0.5454(3) 0.68803(19) 0.0297(8) Uani 1 1 d . . . . .
H51 H 0.7248 0.5101 0.6529 0.036 Uiso 1 1 calc R U . . .
H51A H 0.7986 0.5890 0.6582 0.036 Uiso 1 1 calc R U . . .
C54 C 0.5650(3) 0.5573(3) 0.77125(19) 0.0303(8) Uani 1 1 d . . . . .
H54 H 0.6084 0.5152 0.8146 0.036 Uiso 1 1 calc R U . . .
H54A H 0.4906 0.6086 0.7908 0.036 Uiso 1 1 calc R U . . .
C55 C 0.5318(4) 0.4823(3) 0.7310(2) 0.0366(9) Uani 1 1 d . . . . .
H55 H 0.4889 0.5224 0.6870 0.044 Uiso 1 1 calc R U . . .
H55A H 0.6046 0.4271 0.7137 0.044 Uiso 1 1 calc R U . . .

loop_
_atom_site_aniso_label
_atom_site_aniso_U_11
_atom_site_aniso_U_22
_atom_site_aniso_U_33
_atom_site_aniso_U_23
_atom_site_aniso_U_13
_atom_site_aniso_U_12
C1 0.0182(16) 0.0230(15) 0.0193(16) -0.0003(12) -0.0044(12) -0.0083(12)
C2 0.0154(16) 0.0214(15) 0.0268(17) -0.0030(12) -0.0023(13) -0.0047(12)
C3 0.0228(18) 0.0170(15) 0.0306(18) -0.0039(12) -0.0028(14) -0.0061(13)
C4 0.040(2) 0.0194(16) 0.040(2) 0.0025(14) -0.0074(17) -0.0150(15)
C5 0.028(2) 0.0190(16) 0.053(2) -0.0051(15) -0.0018(17) -0.0048(14)
C6 0.0268(19) 0.0226(16) 0.038(2) -0.0034(14) -0.0057(15) -0.0091(14)
C7 0.0195(17) 0.0217(16) 0.0277(18) -0.0077(13) -0.0012(13) -0.0064(13)
C8 0.0186(17) 0.0221(15) 0.0274(18) -0.0035(13) -0.0024(13) -0.0086(13)
C9 0.0287(19) 0.0219(16) 0.0314(18) -0.0023(13) 0.0051(15) -0.0109(14)
C10 0.038(2) 0.044(2) 0.036(2) 0.0036(16) -0.0051(17) -0.0127(18)
C11 0.038(2) 0.038(2) 0.0277(19) 0.0005(14) 0.0029(16) -0.0186(17)
C12 0.084(3) 0.0284(19) 0.0254(19) 0.0029(14) 0.001(2) -0.023(2)
C13 0.0177(16) 0.0167(15) 0.0340(18) -0.0033(12) 0.0004(14) -0.0059(12)
C14 0.0161(16) 0.0178(15) 0.0252(17) -0.0017(12) -0.0015(13) -0.0056(12)
C15 0.0150(16) 0.0227(16) 0.0319(18) -0.0046(13) 0.0024(13) -0.0081(12)
C16 0.0187(16) 0.0220(15) 0.0199(16) -0.0053(12) 0.0011(13) -0.0083(12)
C17 0.0218(17) 0.0195(15) 0.0241(17) -0.0080(12) 0.0039(13) -0.0093(13)
C18 0.0228(18) 0.0237(17) 0.037(2) -0.0032(14) 0.0043(15) -0.0078(14)
C19 0.0239(19) 0.0320(19) 0.045(2) 0.0000(15) -0.0055(16) -0.0014(15)
C20 0.039(2) 0.0219(17) 0.040(2) 0.0032(14) -0.0008(17) -0.0020(15)
C21 0.046(2) 0.0268(18) 0.036(2) -0.0003(15) 0.0014(18) -0.0170(17)
C22 0.034(2) 0.0232(16) 0.0296(18) -0.0032(13) -0.0015(15) -0.0140(14)
C23 0.0162(16) 0.0234(16) 0.0284(18) -0.0027(13) -0.0019(13) -0.0077(13)
C24 0.0311(19) 0.0247(16) 0.0212(16) -0.0049(12) -0.0007(14) -0.0119(14)
C25 0.043(2) 0.039(2) 0.039(2) -0.0072(16) -0.0051(18) -0.0230(18)
C26 0.068(3) 0.038(2) 0.052(3) -0.0071(18) -0.014(2) -0.030(2)
C27 0.078(4) 0.030(2) 0.052(3) -0.0185(18) -0.007(2) -0.014(2)
C28 0.054(3) 0.038(2) 0.046(2) -0.0198(18) -0.004(2) -0.0026(19)
C29 0.036(2) 0.0284(18) 0.047(2) -0.0108(16) -0.0005(18) -0.0068(16)
C30 0.0163(16) 0.0263(16) 0.0289(18) -0.0036(13) 0.0008(13) -0.0110(13)
C31 0.0201(17) 0.0227(16) 0.0273(17) -0.0035(13) 0.0074(14) -0.0091(13)
C32 0.0198(17) 0.0263(17) 0.036(2) -0.0034(14) 0.0024(14) -0.0086(14)
C33 0.028(2) 0.0314(18) 0.0303(19) -0.0033(14) 0.0016(15) -0.0146(15)
C34 0.053(3) 0.039(2) 0.029(2) -0.0041(15) -0.0043(18) -0.0222(19)
C35 0.070(3) 0.042(2) 0.043(2) -0.0163(18) -0.010(2) -0.027(2)
C36 0.087(4) 0.061(3) 0.034(2) -0.0189(19) 0.008(2) -0.036(3)
C37 0.080(4) 0.048(2) 0.053(3) -0.0018(19) -0.039(2) -0.029(2)
C38 0.031(2) 0.0362(19) 0.0236(19) -0.0008(14) -0.0002(15) -0.0161(16)
C39 0.0302(19) 0.0295(17) 0.0230(17) -0.0046(13) 0.0028(14) -0.0152(15)
C40 0.044(2) 0.0349(19) 0.0269(19) -0.0002(14) 0.0046(16) -0.0227(17)
C41 0.049(3) 0.036(2) 0.040(2) -0.0013(16) 0.0055(18) -0.0269(18)
C42 0.058(3) 0.0292(19) 0.038(2) 0.0030(15) -0.0103(19) -0.0169(18)
C43 0.052(3) 0.045(2) 0.035(2) -0.0011(16) 0.0100(19) -0.027(2)
C44 0.0228(17) 0.0262(16) 0.0296(18) -0.0109(13) 0.0035(14) -0.0132(14)
N1 0.0228(15) 0.0201(13) 0.0233(14) -0.0032(10) 0.0011(11) -0.0096(11)
O1 0.0413(15) 0.0284(12) 0.0239(12) -0.0096(9) 0.0000(11) -0.0159(11)
O2 0.0610(19) 0.0433(15) 0.0244(14) 0.0018(11) -0.0140(12) -0.0248(13)
N2 0.0201(15) 0.0341(15) 0.0309(16) -0.0061(12) 0.0024(12) -0.0122(12)
C46 0.029(2) 0.040(2) 0.041(2) 0.0005(16) -0.0017(16) -0.0161(16)
C49 0.033(2) 0.047(2) 0.038(2) -0.0168(17) 0.0023(17) -0.0145(17)
C50 0.048(3) 0.055(2) 0.052(3) -0.021(2) 0.007(2) -0.024(2)
C52 0.030(2) 0.042(2) 0.037(2) 0.0033(16) -0.0063(17) -0.0036(16)
C53 0.030(2) 0.045(2) 0.045(2) 0.0006(17) -0.0075(18) -0.0004(17)
C56 0.057(3) 0.055(2) 0.036(2) 0.0006(18) 0.0010(19) -0.035(2)
C45 0.0187(17) 0.0345(18) 0.0338(19) -0.0102(14) -0.0035(14) -0.0092(14)
C47 0.025(2) 0.0315(19) 0.047(2) -0.0061(15) -0.0039(17) -0.0063(15)
C48 0.028(2) 0.040(2) 0.0303(19) -0.0090(15) -0.0008(15) -0.0156(16)
C51 0.0200(18) 0.0371(19) 0.0314(19) -0.0073(14) 0.0018(15) -0.0080(15)
C54 0.0253(19) 0.0345(18) 0.0310(19) -0.0040(14) 0.0074(15) -0.0130(15)
C55 0.038(2) 0.039(2) 0.037(2) -0.0062(15) 0.0022(17) -0.0191(17)

loop_
_atom_type_symbol
_atom_type_description
_atom_type_scat_dispersion_real
_atom_type_scat_dispersion_imag
_atom_type_scat_source
C C 0.0033 0.0016 'International Tables Vol C Tables 4.2.6.8 and 6.1.1.4'
H H 0.0000 0.0000 'International Tables Vol C Tables 4.2.6.8 and 6.1.1.4'
N N 0.0061 0.0033 'International Tables Vol C Tables 4.2.6.8 and 6.1.1.4'
O O 0.0106 0.0060 'International Tables Vol C Tables 4.2.6.8 and 6.1.1.4'

loop_
_geom_angle_atom_site_label_1
_geom_angle_atom_site_label_2
_geom_angle_atom_site_label_3
_geom_angle
_geom_angle_site_symmetry_1
_geom_angle_site_symmetry_3
_geom_angle_publ_flag
C2 C1 C14 123.7(3) . . ?
C2 C1 H1 118.2 . . ?
C14 C1 H1 118.2 . . ?
C1 C2 C7 119.0(3) . . ?
C1 C2 C3 122.2(3) . . ?
C7 C2 C3 118.8(3) . . ?
C4 C3 C2 112.2(3) . . ?
C4 C3 C6 107.7(3) . . ?
C2 C3 C6 109.2(3) . . ?
C4 C3 C5 106.8(3) . . ?
C2 C3 C5 110.0(3) . . ?
C6 C3 C5 110.9(3) . . ?
C3 C4 H4 109.5 . . ?
C3 C4 H4A 109.5 . . ?
H4 C4 H4A 109.5 . . ?
C3 C4 H4B 109.5 . . ?
H4 C4 H4B 109.5 . . ?
H4A C4 H4B 109.5 . . ?
C3 C5 H5 109.5 . . ?
C3 C5 H5A 109.5 . . ?
H5 C5 H5A 109.5 . . ?
C3 C5 H5B 109.5 . . ?
H5 C5 H5B 109.5 . . ?
H5A C5 H5B 109.5 . . ?
C3 C6 H6 109.5 . . ?
C3 C6 H6A 109.5 . . ?
H6 C6 H6A 109.5 . . ?
C3 C6 H6B 109.5 . . ?
H6 C6 H6B 109.5 . . ?
H6A C6 H6B 109.5 . . ?
O1 C7 C8 120.5(3) . . ?
O1 C7 C2 121.4(3) . . ?
C8 C7 C2 118.0(3) . . ?
C13 C8 C7 118.8(3) . . ?
C13 C8 C9 122.1(3) . . ?
C7 C8 C9 119.1(3) . . ?
C10 C9 C12 108.6(3) . . ?
C10 C9 C8 112.3(3) . . ?
C12 C9 C8 111.1(3) . . ?
C10 C9 C11 109.2(3) . . ?
C12 C9 C11 106.5(3) . . ?
C8 C9 C11 108.9(3) . . ?
C9 C10 H10 109.5 . . ?
C9 C10 H10A 109.5 . . ?
H10 C10 H10A 109.5 . . ?
C9 C10 H10B 109.5 . . ?
H10 C10 H10B 109.5 . . ?
H10A C10 H10B 109.5 . . ?
C9 C11 H11 109.5 . . ?
C9 C11 H11A 109.5 . . ?
H11 C11 H11A 109.5 . . ?
C9 C11 H11B 109.5 . . ?
H11 C11 H11B 109.5 . . ?
H11A C11 H11B 109.5 . . ?
C9 C12 H12 109.5 . . ?
C9 C12 H12A 109.5 . . ?
H12 C12 H12A 109.5 . . ?
C9 C12 H12B 109.5 . . ?
H12 C12 H12B 109.5 . . ?
H12A C12 H12B 109.5 . . ?
C8 C13 C14 123.3(3) . . ?
C8 C13 H13 118.3 . . ?
C14 C13 H13 118.3 . . ?
C15 C14 C1 118.9(3) . . ?
C15 C14 C13 123.9(3) . . ?
C1 C14 C13 117.1(3) . . ?
N1 C15 C14 121.7(3) . . ?
N1 C15 C16 110.2(3) . . ?
C14 C15 C16 128.0(3) . . ?
C23 C16 C17 125.8(3) . . ?
C23 C16 C15 106.4(3) . . ?
C17 C16 C15 127.0(3) . . ?
C18 C17 C22 117.2(3) . . ?
C18 C17 C16 121.3(3) . . ?
C22 C17 C16 121.5(3) . . ?
C19 C18 C17 122.3(3) . . ?
C19 C18 H18 118.9 . . ?
C17 C18 H18 118.9 . . ?
C20 C19 C18 119.3(4) . . ?
C20 C19 H19 120.4 . . ?
C18 C19 H19 120.4 . . ?
C21 C20 C19 119.6(3) . . ?
C21 C20 H20 120.2 . . ?
C19 C20 H20 120.2 . . ?
C20 C21 C22 121.6(3) . . ?
C20 C21 H21 119.2 . . ?
C22 C21 H21 119.2 . . ?
C21 C22 C17 120.1(4) . . ?
C21 C22 H22 120.0 . . ?
C17 C22 H22 120.0 . . ?
C16 C23 C30 106.3(3) . . ?
C16 C23 C24 125.5(3) . . ?
C30 C23 C24 127.7(3) . . ?
C29 C24 C25 118.1(3) . . ?
C29 C24 C23 120.6(3) . . ?
C25 C24 C23 121.4(3) . . ?
C26 C25 C24 120.2(4) . . ?
C26 C25 H25 119.9 . . ?
C24 C25 H25 119.9 . . ?
C25 C26 C27 120.4(4) . . ?
C25 C26 H26 119.8 . . ?
C27 C26 H26 119.8 . . ?
C28 C27 C26 119.4(3) . . ?
C28 C27 H27 120.3 . . ?
C26 C27 H27 120.3 . . ?
C27 C28 C29 120.8(4) . . ?
C27 C28 H28 119.6 . . ?
C29 C28 H28 119.6 . . ?
C28 C29 C24 121.1(4) . . ?
C28 C29 H29 119.5 . . ?
C24 C29 H29 119.5 . . ?
N1 C30 C31 121.8(3) . . ?
N1 C30 C23 109.8(3) . . ?
C31 C30 C23 128.4(3) . . ?
C30 C31 C32 122.6(3) . . ?
C30 C31 C44 120.0(3) . . ?
C32 C31 C44 117.4(3) . . ?
C33 C32 C31 122.8(3) . . ?
C33 C32 H32 118.6 . . ?
C31 C32 H32 118.6 . . ?
C32 C33 C38 119.2(3) . . ?
C32 C33 C34 121.3(3) . . ?
C38 C33 C34 119.4(3) . . ?
C37 C34 C35 107.7(3) . . ?
C37 C34 C33 110.7(3) . . ?
C35 C34 C33 111.8(3) . . ?
C37 C34 C36 111.3(4) . . ?
C35 C34 C36 106.5(3) . . ?
C33 C34 C36 108.9(3) . . ?
C34 C35 H35 109.5 . . ?
C34 C35 H35A 109.5 . . ?
H35 C35 H35A 109.5 . . ?
C34 C35 H35B 109.5 . . ?
H35 C35 H35B 109.5 . . ?
H35A C35 H35B 109.5 . . ?
C34 C36 H36 109.5 . . ?
C34 C36 H36A 109.5 . . ?
H36 C36 H36A 109.5 . . ?
C34 C36 H36B 109.5 . . ?
H36 C36 H36B 109.5 . . ?
H36A C36 H36B 109.5 . . ?
C34 C37 H37 109.5 . . ?
C34 C37 H37A 109.5 . . ?
H37 C37 H37A 109.5 . . ?
C34 C37 H37B 109.5 . . ?
H37 C37 H37B 109.5 . . ?
H37A C37 H37B 109.5 . . ?
O2 C38 C39 121.6(3) . . ?
O2 C38 C33 120.9(3) . . ?
C39 C38 C33 117.5(3) . . ?
C44 C39 C38 119.1(3) . . ?
C44 C39 C40 122.4(3) . . ?
C38 C39 C40 118.5(3) . . ?
C42 C40 C39 110.6(3) . . ?
C42 C40 C41 107.7(3) . . ?
C39 C40 C41 112.3(3) . . ?
C42 C40 C43 110.8(3) . . ?
C39 C40 C43 109.0(3) . . ?
C41 C40 C43 106.3(3) . . ?
C40 C41 H41 109.5 . . ?
C40 C41 H41A 109.5 . . ?
H41 C41 H41A 109.5 . . ?
C40 C41 H41B 109.5 . . ?
H41 C41 H41B 109.5 . . ?
H41A C41 H41B 109.5 . . ?
C40 C42 H42 109.5 . . ?
C40 C42 H42A 109.5 . . ?
H42 C42 H42A 109.5 . . ?
C40 C42 H42B 109.5 . . ?
H42 C42 H42B 109.5 . . ?
H42A C42 H42B 109.5 . . ?
C40 C43 H43 109.5 . . ?
C40 C43 H43A 109.5 . . ?
H43 C43 H43A 109.5 . . ?
C40 C43 H43B 109.5 . . ?
H43 C43 H43B 109.5 . . ?
H43A C43 H43B 109.5 . . ?
C39 C44 C31 123.4(3) . . ?
C39 C44 H44 118.3 . . ?
C31 C44 H44 118.3 . . ?
C15 N1 C30 107.3(2) . . ?
C48 N2 C45 110.7(2) . . ?
C48 N2 C51 109.6(3) . . ?
C45 N2 C51 109.1(2) . . ?
C48 N2 C54 108.9(2) . . ?
C45 N2 C54 108.4(3) . . ?
C51 N2 C54 110.1(2) . . ?
C47 C46 C45 110.4(3) . . ?
C47 C46 H46 109.6 . . ?
C45 C46 H46 109.6 . . ?
C47 C46 H46A 109.6 . . ?
C45 C46 H46A 109.6 . . ?
H46 C46 H46A 108.1 . . ?
C48 C49 C50 110.0(3) . . ?
C48 C49 H49 109.7 . . ?
C50 C49 H49 109.7 . . ?
C48 C49 H49A 109.7 . . ?
C50 C49 H49A 109.7 . . ?
H49 C49 H49A 108.2 . . ?
C49 C50 H50 109.5 . . ?
C49 C50 H50A 109.5 . . ?
H50 C50 H50A 109.5 . . ?
C49 C50 H50B 109.5 . . ?
H50 C50 H50B 109.5 . . ?
H50A C50 H50B 109.5 . . ?
C51 C52 C53 108.9(3) . . ?
C51 C52 H52 109.9 . . ?
C53 C52 H52 109.9 . . ?
C51 C52 H52A 109.9 . . ?
C53 C52 H52A 109.9 . . ?
H52 C52 H52A 108.3 . . ?
C52 C53 H53 109.5 . . ?
C52 C53 H53A 109.5 . . ?
H53 C53 H53A 109.5 . . ?
C52 C53 H53B 109.5 . . ?
H53 C53 H53B 109.5 . . ?
H53A C53 H53B 109.5 . . ?
C55 C56 H56 109.5 . . ?
C55 C56 H56A 109.5 . . ?
H56 C56 H56A 109.5 . . ?
C55 C56 H56B 109.5 . . ?
H56 C56 H56B 109.5 . . ?
H56A C56 H56B 109.5 . . ?
N2 C45 C46 116.0(3) . . ?
N2 C45 H45 108.3 . . ?
C46 C45 H45 108.3 . . ?
N2 C45 H45A 108.3 . . ?
C46 C45 H45A 108.3 . . ?
H45 C45 H45A 107.4 . . ?
C46 C47 H47 109.5 . . ?
C46 C47 H47A 109.5 . . ?
H47 C47 H47A 109.5 . . ?
C46 C47 H47B 109.5 . . ?
H47 C47 H47B 109.5 . . ?
H47A C47 H47B 109.5 . . ?
N2 C48 C49 115.1(3) . . ?
N2 C48 H48 108.5 . . ?
C49 C48 H48 108.5 . . ?
N2 C48 H48A 108.5 . . ?
C49 C48 H48A 108.5 . . ?
H48 C48 H48A 107.5 . . ?
C52 C51 N2 116.5(3) . . ?
C52 C51 H51 108.2 . . ?
N2 C51 H51 108.2 . . ?
C52 C51 H51A 108.2 . . ?
N2 C51 H51A 108.2 . . ?
H51 C51 H51A 107.3 . . ?
C55 C54 N2 116.0(3) . . ?
C55 C54 H54 108.3 . . ?
N2 C54 H54 108.3 . . ?
C55 C54 H54A 108.3 . . ?
N2 C54 H54A 108.3 . . ?
H54 C54 H54A 107.4 . . ?
C56 C55 C54 108.6(3) . . ?
C56 C55 H55 110.0 . . ?
C54 C55 H55 110.0 . . ?
C56 C55 H55A 110.0 . . ?
C54 C55 H55A 110.0 . . ?
H55 C55 H55A 108.3 . . ?

loop_
_geom_bond_atom_site_label_1
_geom_bond_atom_site_label_2
_geom_bond_distance
_geom_bond_site_symmetry_2
_geom_bond_publ_flag
C1 C2 1.351(4) . ?
C1 C14 1.424(4) . ?
C1 H1 0.9500 . ?
C2 C7 1.476(4) . ?
C2 C3 1.528(4) . ?
C3 C4 1.519(5) . ?
C3 C6 1.531(5) . ?
C3 C5 1.543(4) . ?
C4 H4 0.9800 . ?
C4 H4A 0.9800 . ?
C4 H4B 0.9800 . ?
C5 H5 0.9800 . ?
C5 H5A 0.9800 . ?
C5 H5B 0.9800 . ?
C6 H6 0.9800 . ?
C6 H6A 0.9800 . ?
C6 H6B 0.9800 . ?
C7 O1 1.241(4) . ?
C7 C8 1.475(4) . ?
C8 C13 1.363(4) . ?
C8 C9 1.542(4) . ?
C9 C10 1.514(5) . ?
C9 C12 1.538(4) . ?
C9 C11 1.543(5) . ?
C10 H10 0.9800 . ?
C10 H10A 0.9800 . ?
C10 H10B 0.9800 . ?
C11 H11 0.9800 . ?
C11 H11A 0.9800 . ?
C11 H11B 0.9800 . ?
C12 H12 0.9800 . ?
C12 H12A 0.9800 . ?
C12 H12B 0.9800 . ?
C13 C14 1.425(4) . ?
C13 H13 0.9500 . ?
C14 C15 1.416(4) . ?
C15 N1 1.347(4) . ?
C15 C16 1.482(4) . ?
C16 C23 1.342(5) . ?
C16 C17 1.472(4) . ?
C17 C18 1.390(5) . ?
C17 C22 1.409(4) . ?
C18 C19 1.389(5) . ?
C18 H18 0.9500 . ?
C19 C20 1.385(5) . ?
C19 H19 0.9500 . ?
C20 C21 1.367(6) . ?
C20 H20 0.9500 . ?
C21 C22 1.386(5) . ?
C21 H21 0.9500 . ?
C22 H22 0.9500 . ?
C23 C30 1.485(4) . ?
C23 C24 1.494(4) . ?
C24 C29 1.387(5) . ?
C24 C25 1.407(5) . ?
C25 C26 1.386(5) . ?
C25 H25 0.9500 . ?
C26 C27 1.395(7) . ?
C26 H26 0.9500 . ?
C27 C28 1.362(7) . ?
C27 H27 0.9500 . ?
C28 C29 1.386(5) . ?
C28 H28 0.9500 . ?
C29 H29 0.9500 . ?
C30 N1 1.356(4) . ?
C30 C31 1.414(5) . ?
C31 C32 1.423(5) . ?
C31 C44 1.429(4) . ?
C32 C33 1.363(5) . ?
C32 H32 0.9500 . ?
C33 C38 1.480(5) . ?
C33 C34 1.543(5) . ?
C34 C37 1.522(6) . ?
C34 C35 1.533(5) . ?
C34 C36 1.544(6) . ?
C35 H35 0.9800 . ?
C35 H35A 0.9800 . ?
C35 H35B 0.9800 . ?
C36 H36 0.9800 . ?
C36 H36A 0.9800 . ?
C36 H36B 0.9800 . ?
C37 H37 0.9800 . ?
C37 H37A 0.9800 . ?
C37 H37B 0.9800 . ?
C38 O2 1.247(4) . ?
C38 C39 1.472(5) . ?
C39 C44 1.355(5) . ?
C39 C40 1.532(4) . ?
C40 C42 1.525(6) . ?
C40 C41 1.540(5) . ?
C40 C43 1.542(5) . ?
C41 H41 0.9800 . ?
C41 H41A 0.9800 . ?
C41 H41B 0.9800 . ?
C42 H42 0.9800 . ?
C42 H42A 0.9800 . ?
C42 H42B 0.9800 . ?
C43 H43 0.9800 . ?
C43 H43A 0.9800 . ?
C43 H43B 0.9800 . ?
C44 H44 0.9500 . ?
N2 C48 1.513(4) . ?
N2 C45 1.515(4) . ?
N2 C51 1.524(4) . ?
N2 C54 1.524(4) . ?
C46 C47 1.516(5) . ?
C46 C45 1.522(5) . ?
C46 H46 0.9900 . ?
C46 H46A 0.9900 . ?
C49 C48 1.524(5) . ?
C49 C50 1.525(5) . ?
C49 H49 0.9900 . ?
C49 H49A 0.9900 . ?
C50 H50 0.9800 . ?
C50 H50A 0.9800 . ?
C50 H50B 0.9800 . ?
C52 C51 1.516(5) . ?
C52 C53 1.534(5) . ?
C52 H52 0.9900 . ?
C52 H52A 0.9900 . ?
C53 H53 0.9800 . ?
C53 H53A 0.9800 . ?
C53 H53B 0.9800 . ?
C56 C55 1.493(5) . ?
C56 H56 0.9800 . ?
C56 H56A 0.9800 . ?
C56 H56B 0.9800 . ?
C45 H45 0.9900 . ?
C45 H45A 0.9900 . ?
C47 H47 0.9800 . ?
C47 H47A 0.9800 . ?
C47 H47B 0.9800 . ?
C48 H48 0.9900 . ?
C48 H48A 0.9900 . ?
C51 H51 0.9900 . ?
C51 H51A 0.9900 . ?
C54 C55 1.504(5) . ?
C54 H54 0.9900 . ?
C54 H54A 0.9900 . ?
C55 H55 0.9900 . ?
C55 H55A 0.9900 . ?

loop_
_geom_torsion_atom_site_label_1
_geom_torsion_atom_site_label_2
_geom_torsion_atom_site_label_3
_geom_torsion_atom_site_label_4
_geom_torsion
_geom_torsion_site_symmetry_1
_geom_torsion_site_symmetry_2
_geom_torsion_site_symmetry_3
_geom_torsion_site_symmetry_4
_geom_torsion_publ_flag
C14 C1 C2 C7 -2.5(5) . . . . ?
C14 C1 C2 C3 176.6(3) . . . . ?
C1 C2 C3 C4 2.5(4) . . . . ?
C7 C2 C3 C4 -178.4(3) . . . . ?
C1 C2 C3 C6 -116.8(3) . . . . ?
C7 C2 C3 C6 62.3(4) . . . . ?
C1 C2 C3 C5 121.2(3) . . . . ?
C7 C2 C3 C5 -59.6(4) . . . . ?
C1 C2 C7 O1 -178.5(3) . . . . ?
C3 C2 C7 O1 2.3(5) . . . . ?
C1 C2 C7 C8 0.3(4) . . . . ?
C3 C2 C7 C8 -178.8(3) . . . . ?
O1 C7 C8 C13 -179.3(3) . . . . ?
C2 C7 C8 C13 1.9(5) . . . . ?
O1 C7 C8 C9 1.8(5) . . . . ?
C2 C7 C8 C9 -177.0(3) . . . . ?
C13 C8 C9 C10 124.4(3) . . . . ?
C7 C8 C9 C10 -56.8(4) . . . . ?
C13 C8 C9 C12 2.5(5) . . . . ?
C7 C8 C9 C12 -178.6(3) . . . . ?
C13 C8 C9 C11 -114.5(3) . . . . ?
C7 C8 C9 C11 64.4(4) . . . . ?
C7 C8 C13 C14 -2.0(5) . . . . ?
C9 C8 C13 C14 176.9(3) . . . . ?
C2 C1 C14 C15 178.4(3) . . . . ?
C2 C1 C14 C13 2.5(5) . . . . ?
C8 C13 C14 C15 -175.7(3) . . . . ?
C8 C13 C14 C1 -0.1(5) . . . . ?
C1 C14 C15 N1 -12.8(5) . . . . ?
C13 C14 C15 N1 162.8(3) . . . . ?
C1 C14 C15 C16 170.1(3) . . . . ?
C13 C14 C15 C16 -14.3(5) . . . . ?
N1 C15 C16 C23 -2.5(4) . . . . ?
C14 C15 C16 C23 174.9(3) . . . . ?
N1 C15 C16 C17 167.6(3) . . . . ?
C14 C15 C16 C17 -15.0(5) . . . . ?
C23 C16 C17 C18 120.3(4) . . . . ?
C15 C16 C17 C18 -48.0(4) . . . . ?
C23 C16 C17 C22 -57.1(4) . . . . ?
C15 C16 C17 C22 134.7(3) . . . . ?
C22 C17 C18 C19 0.1(5) . . . . ?
C16 C17 C18 C19 -177.3(3) . . . . ?
C17 C18 C19 C20 0.1(5) . . . . ?
C18 C19 C20 C21 -0.8(5) . . . . ?
C19 C20 C21 C22 1.4(5) . . . . ?
C20 C21 C22 C17 -1.2(5) . . . . ?
C18 C17 C22 C21 0.4(4) . . . . ?
C16 C17 C22 C21 177.9(3) . . . . ?
C17 C16 C23 C30 -168.1(3) . . . . ?
C15 C16 C23 C30 2.2(3) . . . . ?
C17 C16 C23 C24 3.9(5) . . . . ?
C15 C16 C23 C24 174.1(3) . . . . ?
C16 C23 C24 C29 -92.6(4) . . . . ?
C30 C23 C24 C29 77.6(5) . . . . ?
C16 C23 C24 C25 86.8(5) . . . . ?
C30 C23 C24 C25 -103.0(4) . . . . ?
C29 C24 C25 C26 0.9(6) . . . . ?
C23 C24 C25 C26 -178.5(3) . . . . ?
C24 C25 C26 C27 -1.0(6) . . . . ?
C25 C26 C27 C28 0.6(7) . . . . ?
C26 C27 C28 C29 -0.2(7) . . . . ?
C27 C28 C29 C24 0.1(7) . . . . ?
C25 C24 C29 C28 -0.5(6) . . . . ?
C23 C24 C29 C28 178.9(4) . . . . ?
C16 C23 C30 N1 -1.3(4) . . . . ?
C24 C23 C30 N1 -173.0(3) . . . . ?
C16 C23 C30 C31 176.8(3) . . . . ?
C24 C23 C30 C31 5.2(5) . . . . ?
N1 C30 C31 C32 -166.7(3) . . . . ?
C23 C30 C31 C32 15.3(5) . . . . ?
N1 C30 C31 C44 14.4(5) . . . . ?
C23 C30 C31 C44 -163.5(3) . . . . ?
C30 C31 C32 C33 177.4(3) . . . . ?
C44 C31 C32 C33 -3.7(5) . . . . ?
C31 C32 C33 C38 -0.2(5) . . . . ?
C31 C32 C33 C34 -178.9(3) . . . . ?
C32 C33 C34 C37 114.7(4) . . . . ?
C38 C33 C34 C37 -64.0(4) . . . . ?
C32 C33 C34 C35 -5.4(5) . . . . ?
C38 C33 C34 C35 175.9(3) . . . . ?
C32 C33 C34 C36 -122.8(4) . . . . ?
C38 C33 C34 C36 58.5(5) . . . . ?
C32 C33 C38 O2 -173.8(3) . . . . ?
C34 C33 C38 O2 4.9(5) . . . . ?
C32 C33 C38 C39 6.4(5) . . . . ?
C34 C33 C38 C39 -174.8(3) . . . . ?
O2 C38 C39 C44 171.4(3) . . . . ?
C33 C38 C39 C44 -8.8(5) . . . . ?
O2 C38 C39 C40 -9.2(5) . . . . ?
C33 C38 C39 C40 170.6(3) . . . . ?
C44 C39 C40 C42 -113.8(4) . . . . ?
C38 C39 C40 C42 66.7(4) . . . . ?
C44 C39 C40 C41 6.6(5) . . . . ?
C38 C39 C40 C41 -172.9(3) . . . . ?
C44 C39 C40 C43 124.1(4) . . . . ?
C38 C39 C40 C43 -55.3(4) . . . . ?
C38 C39 C44 C31 5.2(5) . . . . ?
C40 C39 C44 C31 -174.2(3) . . . . ?
C30 C31 C44 C39 -180.0(3) . . . . ?
C32 C31 C44 C39 1.1(5) . . . . ?
C14 C15 N1 C30 -175.9(3) . . . . ?
C16 C15 N1 C30 1.6(3) . . . . ?
C31 C30 N1 C15 -178.6(3) . . . . ?
C23 C30 N1 C15 -0.2(3) . . . . ?
C48 N2 C45 C46 52.1(4) . . . . ?
C51 N2 C45 C46 -68.6(3) . . . . ?
C54 N2 C45 C46 171.5(3) . . . . ?
C47 C46 C45 N2 -178.2(3) . . . . ?
C45 N2 C48 C49 54.8(4) . . . . ?
C51 N2 C48 C49 175.3(3) . . . . ?
C54 N2 C48 C49 -64.3(4) . . . . ?
C50 C49 C48 N2 -168.5(3) . . . . ?
C53 C52 C51 N2 177.4(3) . . . . ?
C48 N2 C51 C52 61.1(4) . . . . ?
C45 N2 C51 C52 -177.5(3) . . . . ?
C54 N2 C51 C52 -58.7(4) . . . . ?
C48 N2 C54 C55 -172.9(3) . . . . ?
C45 N2 C54 C55 66.5(4) . . . . ?
C51 N2 C54 C55 -52.8(4) . . . . ?
N2 C54 C55 C56 -177.8(3) . . . . ?
